data_1527353
loop_
_publ_author_name
'Evers, J.'
'Oehlinger, G.'
'Weiss, A.'

_publ_section_title
;
 Kristallstruktur von Bariumdisilicid bei hohen Drucken
;
_journal_name_full 'Angewandte Chemie (German Edition)'
_journal_page_first 673
_journal_page_last 674
_journal_volume 89
_journal_year 1977
_chemical_formula_sum 'Ba Si2'
_space_group_IT_number 164
_symmetry_space_group_name_Hall '-P 3 2"'
_symmetry_space_group_name_H-M 'P -3 m 1'
_cell_angle_alpha 90
_cell_angle_beta 90
_cell_angle_gamma 120
_cell_formula_units_Z 1
_cell_length_a 4.047
_cell_length_b 4.047
_cell_length_c 5.33
_cell_volume 75.600
_citation_journal_id_ASTM ANCEAD
_cod_data_source_file Evers_ANCEAD_1977_713.cif
_cod_data_source_block Ba1Si2
_cod_original_cell_volume 75.60043
_cod_original_formula_sum 'Ba1 Si2'
_cod_database_code 1527353

loop_
_symmetry_equiv_pos_as_xyz
x,y,z
-y,x-y,z
-x+y,-x,z
y,x,-z
-x,-x+y,-z
x-y,-y,-z
-x,-y,-z
y,-x+y,-z
x-y,x,-z
-y,-x,z
x,x-y,z
-x+y,y,z

loop_
_atom_site_label
_atom_site_type_symbol
_atom_site_fract_x
_atom_site_fract_y
_atom_site_fract_z
_atom_site_occupancy
_atom_site_U_iso_or_equiv
Si1 Si 0.3333 0.6667 0.432 1 0.0
Ba1 Ba 0 0 0 1 0.0
